data_2100462
loop_
_publ_author_name
'Edwin A Collier'
'Roger J Davey'
'Simon N Black'
'Ronald J Roberts'

_publ_section_title
;
 17 salts of ephedrine: crystal structures and packing analysis
;
_journal_coeditor_code BK5025
_journal_date_accepted 2006-04-03
_journal_date_recd_electronic 2005-10-17
_journal_issue 3
_journal_name_full 'Acta Crystallographica Section B'
_journal_page_first 498
_journal_page_last 505
_journal_paper_category FA
_journal_paper_doi 10.1107/S0108768106012018
_journal_volume 62
_journal_year 2006
_chemical_formula_moiety 'C16 H20 O4 S1'
_chemical_formula_structural 'C16 H20 O4 S1'
_chemical_formula_sum 'C16 H21 N O4 S'
_chemical_formula_weight 323.4
_chemical_name_systematic
;
(1R, 2S)-(-)-ephedrine besylate
;
_space_group_IT_number 4
_symmetry_cell_setting monoclinic
_symmetry_space_group_name_Hall 'P 2yb'
_symmetry_space_group_name_H-M 'P 1 21 1'
_atom_sites_solution_hydrogens geom
_atom_sites_solution_primary direct
_atom_sites_solution_secondary difmap
_cell_angle_alpha 90
_cell_angle_beta 98.409(2)
_cell_angle_gamma 90
_cell_formula_units_Z 2
_cell_length_a 5.7214(3)
_cell_length_b 20.8336(11)
_cell_length_c 6.9188(5)
_cell_measurement_reflns_used 7649
_cell_measurement_temperature 150
_cell_measurement_theta_max 27.485
_cell_measurement_theta_min 0.998
_cell_volume 815.84(8)
_computing_cell_refinement 'HKL Scalepack (Otwinowski & Minor 1997)'
_computing_data_collection 'Collect (Nonius BV, 1997-2000)'
_computing_data_reduction 'HKL Denzo and Scalepack (Otwinowski & Minor 1997)'
_computing_molecular_graphics 'Ortep-3 for Windows (Farrugia, 1997)'
_computing_publication_material 'WinGX publication routines (Farrugia, 1999)'
_computing_structure_refinement 'SHELXL-97 (Sheldrick, 1997)'
_computing_structure_solution 'SHELXS-97 (Sheldrick, 1997)'
_diffrn_ambient_temperature 293(2)
_diffrn_measured_fraction_theta_full 0.996
_diffrn_measured_fraction_theta_max 0.996
_diffrn_measurement_device '95mm CCD camera on \k-goniostat'
_diffrn_measurement_device_type KappaCCD
_diffrn_measurement_method 'CCD rotation images, thick slices'
_diffrn_radiation_monochromator graphite
_diffrn_radiation_type MoK\a
_diffrn_radiation_wavelength 0.71073
_diffrn_reflns_av_R_equivalents 0.038
_diffrn_reflns_limit_h_max 7
_diffrn_reflns_limit_h_min -7
_diffrn_reflns_limit_k_max 26
_diffrn_reflns_limit_k_min -24
_diffrn_reflns_limit_l_max 8
_diffrn_reflns_limit_l_min -7
_diffrn_reflns_number 5520
_diffrn_reflns_reduction_process
;
 Scaled and merged with SORTAV
 R.H. Blessing, (1987) Cryst. Rev. 1, 3-58
 R.H. Blessing, (1989) J. Appl. Cryst. 22, 396-397
;
_diffrn_reflns_theta_full 27.47
_diffrn_reflns_theta_max 27.47
_diffrn_reflns_theta_min 2.98
_exptl_absorpt_coefficient_mu 0.215
_exptl_absorpt_correction_T_max 1.024
_exptl_absorpt_correction_T_min 0.984
_exptl_absorpt_correction_type multi-scan
_exptl_absorpt_process_details
;
 R.H. Blessing, Acta Cryst. (1995), A51, 33-38
;
_exptl_crystal_colour brown
_exptl_crystal_density_diffrn 1.316
_exptl_crystal_density_method 'not measured'
_exptl_crystal_description plate
_exptl_crystal_F_000 344
_exptl_crystal_size_max 0.25
_exptl_crystal_size_mid 0.25
_exptl_crystal_size_min 0.05
_refine_diff_density_max 0.272
_refine_diff_density_min -0.423
_refine_ls_abs_structure_details 'Flack H D (1983), Acta Cryst. A39, 876-881'
_refine_ls_abs_structure_Flack -0.04(11)
_refine_ls_extinction_method none
_refine_ls_goodness_of_fit_ref 1.012
_refine_ls_hydrogen_treatment mixed
_refine_ls_matrix_type full
_refine_ls_number_parameters 260
_refine_ls_number_reflns 3395
_refine_ls_number_restraints 1
_refine_ls_restrained_S_all 1.012
_refine_ls_R_factor_all 0.1125
_refine_ls_R_factor_gt 0.0554
_refine_ls_shift/su_max 0
_refine_ls_shift/su_mean 0
_refine_ls_structure_factor_coef Fsqd
_refine_ls_weighting_details 'calc w=1/[\s^2^(Fo^2^)+(0.0302P)^2^+0.0000P] where P=(Fo^2^+2Fc^2^)/3'
_refine_ls_weighting_scheme calc
_refine_ls_wR_factor_gt 0.0956
_refine_ls_wR_factor_ref 0.1127
_reflns_number_gt 2159
_reflns_number_total 3395
_reflns_threshold_expression >2sigma(I)
_cod_data_source_file bk5025.cif
_cod_data_source_block EPHEBESY
_cod_original_sg_symbol_H-M 'P 21'
_cod_database_code 2100462

loop_
_symmetry_equiv_pos_as_xyz
'x, y, z'
'-x, y+1/2, -z'

loop_
_atom_site_type_symbol
_atom_site_label
_atom_site_fract_x
_atom_site_fract_y
_atom_site_fract_z
_atom_site_U_iso_or_equiv
_atom_site_adp_type
_atom_site_calc_flag
_atom_site_refinement_flags
_atom_site_occupancy
C C1 1.3882(8) 0.85924(19) 0.6682(6) 0.0302(10) Uani d . 1
H H1 1.232(9) 0.8493(18) 0.590(6) 0.036 Uiso d . 1
C C2 1.4381(9) 0.9179(2) 0.7637(7) 0.0354(11) Uani d . 1
H H2 1.306(8) 0.9518(19) 0.736(6) 0.042 Uiso d . 1
C C3 1.6630(9) 0.9295(2) 0.8638(6) 0.0348(11) Uani d . 1
H H3 1.712(8) 0.967(2) 0.923(6) 0.042 Uiso d . 1
C C4 1.8332(8) 0.8831(2) 0.8709(7) 0.0355(11) Uani d . 1
H H4 1.983(8) 0.892(2) 0.935(6) 0.043 Uiso d . 1
C C5 1.7846(8) 0.8246(2) 0.7771(6) 0.0292(10) Uani d . 1
H H5 1.911(7) 0.7929(19) 0.784(6) 0.035 Uiso d . 1
C C6 1.5624(7) 0.81220(17) 0.6745(5) 0.0208(9) Uani d . 1
C C7 1.5112(8) 0.74808(19) 0.5743(6) 0.0265(10) Uani d . 1
H H7 1.598(7) 0.717(2) 0.648(6) 0.032 Uiso d . 1
C C8 1.6069(8) 0.74590(18) 0.3781(6) 0.0257(9) Uani d . 1
H H8 1.778(7) 0.7451(17) 0.408(6) 0.031 Uiso d . 1
C C9 1.4924(11) 0.7943(2) 0.2315(7) 0.0358(12) Uani d . 1
H H9A 1.539(8) 0.7903(19) 0.110(7) 0.043 Uiso d . 1
H H9B 1.524(9) 0.835(2) 0.270(7) 0.043 Uiso d . 1
H H9C 1.313(9) 0.785(2) 0.216(6) 0.043 Uiso d . 1
C C10 1.6836(9) 0.6260(2) 0.4045(7) 0.0338(12) Uani d . 1
H H12A 1.628(7) 0.6208(19) 0.524(7) 0.041 Uiso d . 1
H H12B 1.851(8) 0.631(2) 0.421(6) 0.041 Uiso d . 1
H H12C 1.633(8) 0.584(2) 0.321(7) 0.041 Uiso d . 1
C C11 2.2319(8) 0.5644(2) 0.7256(6) 0.0300(11) Uani d . 1
H H13 2.344(8) 0.6002(19) 0.741(6) 0.036 Uiso d . 1
C C12 2.2484(8) 0.5099(2) 0.6154(7) 0.0377(12) Uani d . 1
H H14 2.393(8) 0.504(2) 0.543(6) 0.045 Uiso d . 1
C C13 2.0794(8) 0.4618(2) 0.6064(7) 0.0358(11) Uani d . 1
H H15 2.079(7) 0.426(2) 0.524(6) 0.043 Uiso d . 1
C C14 1.8907(9) 0.4692(2) 0.7111(7) 0.0357(11) Uani d . 1
H H16 1.779(8) 0.431(2) 0.713(6) 0.043 Uiso d . 1
C C15 1.8736(8) 0.52318(19) 0.8223(6) 0.0291(10) Uani d . 1
H H17 1.749(8) 0.5324(19) 0.901(7) 0.035 Uiso d . 1
C C16 2.0422(7) 0.57102(17) 0.8286(6) 0.0229(9) Uani d . 1
O O1 1.2687(5) 0.73278(13) 0.5334(4) 0.0291(7) Uani d . 1
H H6 1.2258 0.7164 0.6301 0.044 Uiso calc R 1
O O2 2.1234(5) 0.62436(12) 1.1704(4) 0.0303(7) Uani d . 1
O O3 2.1531(5) 0.69075(12) 0.8878(4) 0.0330(7) Uani d . 1
O O4 1.7664(5) 0.65500(12) 0.9529(4) 0.0293(7) Uani d . 1
S S1 2.01984(17) 0.64093(4) 0.97080(13) 0.0249(2) Uani d . 1
N N1 1.5633(7) 0.68021(15) 0.2902(5) 0.0232(8) Uani d . 1
H H10 1.620(7) 0.6774(18) 0.184(6) 0.028 Uiso d . 1
H H11 1.397(8) 0.6682(16) 0.275(5) 0.028 Uiso d . 1

loop_
_atom_site_aniso_label
_atom_site_aniso_U_11
_atom_site_aniso_U_22
_atom_site_aniso_U_33
_atom_site_aniso_U_12
_atom_site_aniso_U_13
_atom_site_aniso_U_23
C1 0.032(3) 0.032(2) 0.026(2) -0.003(2) 0.004(2) 0.0010(18)
C2 0.041(3) 0.032(2) 0.034(3) 0.001(2) 0.007(2) 0.001(2)
C3 0.043(3) 0.034(2) 0.029(3) -0.012(2) 0.013(2) -0.008(2)
C4 0.028(3) 0.048(3) 0.030(3) -0.009(2) 0.002(2) -0.010(2)
C5 0.029(3) 0.034(2) 0.026(2) 0.003(2) 0.006(2) -0.0031(19)
C6 0.025(2) 0.025(2) 0.013(2) -0.0022(17) 0.0085(18) -0.0011(16)
C7 0.025(3) 0.032(2) 0.024(3) 0.0023(19) 0.009(2) 0.0005(18)
C8 0.027(2) 0.029(2) 0.022(2) -0.0024(19) 0.0053(19) -0.0021(17)
C9 0.057(3) 0.034(3) 0.020(3) -0.002(2) 0.014(2) 0.002(2)
C10 0.038(3) 0.041(3) 0.026(2) 0.008(2) 0.015(2) 0.005(2)
C11 0.029(3) 0.033(2) 0.030(3) 0.0004(19) 0.013(2) -0.0039(19)
C12 0.035(3) 0.041(3) 0.039(3) 0.005(2) 0.011(2) -0.009(2)
C13 0.039(3) 0.034(3) 0.032(3) 0.003(2) -0.002(2) -0.011(2)
C14 0.034(3) 0.032(2) 0.037(3) -0.003(2) -0.009(2) 0.002(2)
C15 0.025(3) 0.035(2) 0.026(3) -0.001(2) 0.001(2) 0.0011(19)
C16 0.023(2) 0.027(2) 0.019(2) 0.0017(17) 0.0039(19) 0.0027(16)
O1 0.0272(18) 0.0397(17) 0.0223(16) -0.0100(13) 0.0097(13) -0.0014(13)
O2 0.0269(17) 0.0444(18) 0.0192(15) -0.0031(12) 0.0023(13) -0.0004(11)
O3 0.0404(19) 0.0281(15) 0.0350(18) -0.0045(13) 0.0207(15) 0.0024(13)
O4 0.0209(16) 0.0428(19) 0.0249(15) 0.0065(12) 0.0055(12) -0.0032(12)
S1 0.0257(6) 0.0300(5) 0.0204(5) -0.0006(5) 0.0083(4) 0.0003(5)
N1 0.022(2) 0.0298(19) 0.0190(19) -0.0037(15) 0.0072(17) -0.0014(15)

loop_
_atom_type_symbol
_atom_type_description
_atom_type_scat_dispersion_real
_atom_type_scat_dispersion_imag
_atom_type_scat_source
C C 0.0033 0.0016 'International Tables Vol C Tables 4.2.6.8 and 6.1.1.4'
H H 0 0 'International Tables Vol C Tables 4.2.6.8 and 6.1.1.4'
O O 0.0106 0.006 'International Tables Vol C Tables 4.2.6.8 and 6.1.1.4'
S S 0.1246 0.1234 'International Tables Vol C Tables 4.2.6.8 and 6.1.1.4'
N N 0.0061 0.0033 'International Tables Vol C Tables 4.2.6.8 and 6.1.1.4'

loop_
_geom_angle_atom_site_label_1
_geom_angle_atom_site_label_2
_geom_angle_atom_site_label_3
_geom_angle
C6 C1 C2 120.3(4)
C6 C1 H1 117(2)
C2 C1 H1 123(2)
C3 C2 C1 119.9(4)
C3 C2 H2 125(2)
C1 C2 H2 115(2)
C4 C3 C2 119.8(4)
C4 C3 H3 115(3)
C2 C3 H3 125(3)
C3 C4 C5 120.7(4)
C3 C4 H4 118(3)
C5 C4 H4 121(3)
C6 C5 C4 120.6(4)
C6 C5 H5 121(2)
C4 C5 H5 118(2)
C5 C6 C1 118.9(4)
C5 C6 C7 120.0(4)
C1 C6 C7 121.1(4)
O1 C7 C6 114.2(3)
O1 C7 C8 106.4(3)
C6 C7 C8 111.1(3)
O1 C7 H7 113(3)
C6 C7 H7 109(3)
C8 C7 H7 103(3)
N1 C8 C9 107.9(3)
N1 C8 C7 108.9(3)
C9 C8 C7 113.4(4)
N1 C8 H8 100(2)
C9 C8 H8 119(2)
C7 C8 H8 107(2)
C8 C9 H9A 113(3)
C8 C9 H9B 113(3)
H9A C9 H9B 106(4)
C8 C9 H9C 105(2)
H9A C9 H9C 107(4)
H9B C9 H9C 112(4)
N1 C10 H12A 112(2)
N1 C10 H12B 111(3)
H12A C10 H12B 112(3)
N1 C10 H12C 105(3)
H12A C10 H12C 107(4)
H12B C10 H12C 111(4)
C12 C11 C16 119.1(4)
C12 C11 H13 126(2)
C16 C11 H13 115(2)
C11 C12 C13 121.1(4)
C11 C12 H14 119(3)
C13 C12 H14 120(3)
C12 C13 C14 119.1(4)
C12 C13 H15 123(3)
C14 C13 H15 118(3)
C15 C14 C13 120.3(4)
C15 C14 H16 122(3)
C13 C14 H16 117(3)
C14 C15 C16 120.0(4)
C14 C15 H17 126(2)
C16 C15 H17 114(2)
C15 C16 C11 120.4(4)
C15 C16 S1 120.2(3)
C11 C16 S1 119.4(3)
C7 O1 H6 109.5
O3 S1 O2 112.21(16)
O3 S1 O4 113.13(16)
O2 S1 O4 112.69(16)
O3 S1 C16 106.40(17)
O2 S1 C16 106.15(17)
O4 S1 C16 105.55(17)
C10 N1 C8 116.1(3)
C10 N1 H10 102(3)
C8 N1 H10 111(3)
C10 N1 H11 103(2)
C8 N1 H11 112(2)
H10 N1 H11 112(4)

loop_
_geom_bond_atom_site_label_1
_geom_bond_atom_site_label_2
_geom_bond_distance
C1 C6 1.394(6)
C1 C2 1.398(6)
C1 H1 1.00(5)
C2 C3 1.390(6)
C2 H2 1.03(4)
C3 C4 1.368(6)
C3 H3 0.91(4)
C4 C5 1.389(6)
C4 H4 0.93(5)
C5 C6 1.387(5)
C5 H5 0.97(4)
C6 C7 1.514(5)
C7 O1 1.411(5)
C7 C8 1.537(5)
C7 H7 0.92(4)
C8 N1 1.504(5)
C8 C9 1.510(6)
C8 H8 0.97(4)
C9 H9A 0.92(5)
C9 H9B 0.91(5)
C9 H9C 1.03(5)
C10 N1 1.488(5)
C10 H12A 0.94(5)
C10 H12B 0.96(4)
C10 H12C 1.06(4)
C11 C12 1.379(6)
C11 C16 1.390(6)
C11 H13 0.98(4)
C12 C13 1.386(6)
C12 H14 1.04(4)
C13 C14 1.394(7)
C13 H15 0.94(4)
C14 C15 1.375(6)
C14 H16 1.02(4)
C15 C16 1.384(6)
C15 H17 0.98(5)
C16 S1 1.773(4)
O1 H6 0.82
O2 S1 1.462(3)
O3 S1 1.455(3)
O4 S1 1.467(3)
N1 H10 0.85(4)
N1 H11 0.97(4)

loop_
_geom_hbond_atom_site_label_D
_geom_hbond_atom_site_label_H
_geom_hbond_atom_site_label_A
_geom_hbond_site_symmetry_A
_geom_hbond_distance_DH
_geom_hbond_distance_HA
_geom_hbond_distance_DA
_geom_hbond_angle_DHA
N1 H10 O4 1_554 0.85(4) 1.97(4) 2.804(4) 170(4)
N1 H10 S1 1_554 0.85(4) 3.00(4) 3.750(4) 149(3)
N1 H11 O2 1_454 0.97(4) 1.87(4) 2.787(5) 156(3)
N1 H11 S1 1_454 0.97(4) 2.84(4) 3.635(4) 139(3)
O1 H6 O3 1_455 0.82 1.96 2.773(4) 169.3

loop_
_geom_torsion_atom_site_label_1
_geom_torsion_atom_site_label_2
_geom_torsion_atom_site_label_3
_geom_torsion_atom_site_label_4
_geom_torsion
C6 C1 C2 C3 0.6(6)
C1 C2 C3 C4 -1.0(7)
C2 C3 C4 C5 0.7(7)
C3 C4 C5 C6 0.0(7)
C4 C5 C6 C1 -0.4(6)
C4 C5 C6 C7 -179.5(4)
C2 C1 C6 C5 0.1(6)
C2 C1 C6 C7 179.2(4)
C5 C6 C7 O1 159.7(3)
C1 C6 C7 O1 -19.4(5)
C5 C6 C7 C8 -79.9(5)
C1 C6 C7 C8 101.0(4)
O1 C7 C8 N1 -58.2(4)
C6 C7 C8 N1 176.9(3)
O1 C7 C8 C9 62.0(4)
C6 C7 C8 C9 -62.9(5)
C16 C11 C12 C13 -0.1(7)
C11 C12 C13 C14 -0.1(7)
C12 C13 C14 C15 -0.3(7)
C13 C14 C15 C16 0.9(6)
C14 C15 C16 C11 -1.1(6)
C14 C15 C16 S1 179.7(3)
C12 C11 C16 C15 0.7(6)
C12 C11 C16 S1 179.9(3)
C15 C16 S1 O3 -156.9(3)
C11 C16 S1 O3 23.9(4)
C15 C16 S1 O2 83.4(4)
C11 C16 S1 O2 -95.8(3)
C15 C16 S1 O4 -36.5(4)
C11 C16 S1 O4 144.3(3)
C9 C8 N1 C10 174.0(4)
C7 C8 N1 C10 -62.5(5)

loop_
_cod_related_entry_id
_cod_related_entry_database
_cod_related_entry_code
1 ChemSpider 21188142
